data_2012447
loop_
_publ_author_name
'Andac, Omer'
'Guney, Serkan'
'Topcu, Yildiray'
'Yilmaz, Veysel T.'
'Harrison, William T. A.'

_publ_section_title
;
 Bis(pyridine-2,6-dimethanol-<i>N</i>,<i>O</i>,<i>O</i>')cobalt(II) and
 -copper(II) disaccharinate dihydrate: three-dimensional structures
 with extensive hydrogen bonds and aromatic \p--\p-stacking
 interactions
;
_journal_issue 1
_journal_name_full 'Acta Crystallographica Section C'
_journal_page_first m17
_journal_page_last m20
_journal_paper_doi 10.1107/S0108270101018807
_journal_volume 58
_journal_year 2002
_chemical_formula_iupac '[Co (C7 H9 N O2)2] , 2C7 H4 O3 S , 2H2 O'
_chemical_formula_moiety 'C14 H18 Co1 N2 O4 2+ , 2C7 H4 N1 O3 S - , 2H2 O'
_chemical_formula_sum 'C28 H30 Co N4 O12 S2'
_chemical_formula_weight 737.61
_chemical_name_systematic
;
 Bis(pyridine-2,6-dimethanol)cobalt(II) disaccharinate dihydrate
;
_space_group_IT_number 2
_symmetry_cell_setting triclinic
_symmetry_space_group_name_Hall '-P 1'
_symmetry_space_group_name_H-M 'P -1'
_atom_sites_solution_hydrogens mixed
_atom_sites_solution_primary direct
_atom_sites_solution_secondary difmap
_audit_creation_method SHELXL97
_cell_angle_alpha 93.0540(10)
_cell_angle_beta 97.4940(10)
_cell_angle_gamma 98.0300(10)
_cell_formula_units_Z 2
_cell_length_a 8.1365(4)
_cell_length_b 12.5177(6)
_cell_length_c 15.7558(8)
_cell_measurement_reflns_used 4198
_cell_measurement_temperature 298(2)
_cell_measurement_theta_max 29.86
_cell_measurement_theta_min 2.70
_cell_volume 1571.24(13)
_computing_cell_refinement 'SAINT (Bruker, 1999)'
_computing_data_collection 'SMART (Bruker, 1999)'
_computing_data_reduction SAINT
_computing_molecular_graphics 'ORTEP3 for Windows (Farrugia, 1997) and PLATON (Spek, 2000)'
_computing_publication_material SHELXL97
_computing_structure_refinement 'SHELXL97 (Sheldrick, 1997)'
_computing_structure_solution 'SHELXS97 (Sheldrick, 1990)'
_diffrn_ambient_temperature 298(2)
_diffrn_measured_fraction_theta_full .990
_diffrn_measured_fraction_theta_max .990
_diffrn_measurement_device_type 'Bruker SMART 1000 CCD area-detector'
_diffrn_measurement_method \w
_diffrn_radiation_monochromator graphite
_diffrn_radiation_source 'fine-focus sealed tube'
_diffrn_radiation_type MoK\a
_diffrn_radiation_wavelength .71073
_diffrn_reflns_av_R_equivalents .020
_diffrn_reflns_av_sigmaI/netI .031
_diffrn_reflns_limit_h_max 10
_diffrn_reflns_limit_h_min -11
_diffrn_reflns_limit_k_max 17
_diffrn_reflns_limit_k_min -17
_diffrn_reflns_limit_l_max 22
_diffrn_reflns_limit_l_min -22
_diffrn_reflns_number 19456
_diffrn_reflns_theta_full 30.01
_diffrn_reflns_theta_max 30.01
_diffrn_reflns_theta_min 2.03
_diffrn_standards_decay_% 0
_diffrn_standards_interval_count 0
_diffrn_standards_number 0
_exptl_absorpt_coefficient_mu .749
_exptl_absorpt_correction_T_max .854
_exptl_absorpt_correction_T_min .716
_exptl_absorpt_correction_type multi-scan
_exptl_absorpt_process_details '(SADABS; Bruker, 1999)'
_exptl_crystal_colour 'pale purple'
_exptl_crystal_density_diffrn 1.559
_exptl_crystal_density_meas ?
_exptl_crystal_density_method 'not measured'
_exptl_crystal_description block
_exptl_crystal_F_000 762
_exptl_crystal_size_max .46
_exptl_crystal_size_mid .42
_exptl_crystal_size_min .21
_refine_diff_density_max .30
_refine_diff_density_min -.41
_refine_ls_extinction_method none
_refine_ls_goodness_of_fit_ref 1.002
_refine_ls_hydrogen_treatment mixed
_refine_ls_matrix_type full
_refine_ls_number_parameters 448
_refine_ls_number_reflns 9108
_refine_ls_number_restraints 10
_refine_ls_restrained_S_all 1.002
_refine_ls_R_factor_all .051
_refine_ls_R_factor_gt .035
_refine_ls_shift/su_max .001
_refine_ls_shift/su_mean .000
_refine_ls_structure_factor_coef Fsqd
_refine_ls_weighting_details 'calc w = 1/[\s^2^(Fo^2^)+(0.0533P)^2^] where P=(Fo^2^+2Fc^2^)/3'
_refine_ls_weighting_scheme calc
_refine_ls_wR_factor_gt .088
_refine_ls_wR_factor_ref .094
_reflns_number_gt 6843
_reflns_number_total 9108
_reflns_threshold_expression I>2\s(I)
_cod_data_source_file os1148.cif
_cod_data_source_block I
_cod_depositor_comments
;
The following automatic conversions were performed:
'_symmetry_cell_setting' value 'Triclinic' changed to 'triclinic'
according to '/home/saulius/struct/CIF-dictionaries/cif_core.dic'
dictionary named 'cif_core.dic' version 2.4.1 from 2010-06-29.

Automatic conversion script
Id: cif_fix_enum 1527 2010-12-29 10:47:43Z saulius 

The following automatic conversions were performed:

'_symmetry_cell_setting' value 'Triclinic' changed to 'triclinic'
according to /home/saulius/struct/CIF-dictionaries/cif_core.dic
dictionary named 'cif_core.dic' version 2.4.1 from 2010-06-29.

Automatic conversion script
Id: cif_fix_values 1715 2011-07-08 13:25:40Z adriana 

The following automatic conversions were performed:

'_exptl_crystal_density_meas' value 'not measured' was changed to '?'
- the value is perceived as not measured.

Automatic conversion script
Id: cif_fix_values 3008 2015-01-20 13:52:24Z robertas 
;
_cod_original_sg_symbol_H-M P-1
_cod_database_code 2012447
_cod_database_fobs_code 2012447

loop_
_symmetry_equiv_pos_as_xyz
'x, y, z'
'-x, -y, -z'

loop_
_atom_site_label
_atom_site_fract_x
_atom_site_fract_y
_atom_site_fract_z
_atom_site_U_iso_or_equiv
_atom_site_adp_type
_atom_site_calc_flag
_atom_site_refinement_flags
_atom_site_occupancy
_atom_site_disorder_assembly
_atom_site_disorder_group
_atom_site_type_symbol
Co1 -.26131(3) .312977(16) .669785(13) .03018(6) Uani d . 1 . . Co
O1 -.13859(16) .45647(9) .74000(8) .0440(3) Uani d D 1 . . O
H1 -.055(2) .4479(18) .7757(13) .066 Uiso d D 1 . . H
O2 -.39229(16) .22318(9) .55628(8) .0453(3) Uani d D 1 . . O
H2 -.473(2) .1752(16) .5595(15) .068 Uiso d D 1 . . H
O3 -.03683(17) .25103(11) .65113(9) .0476(3) Uani d D 1 . . O
H3 -.034(3) .2138(18) .6080(12) .071 Uiso d D 1 . . H
O4 -.48982(16) .31145(11) .72428(8) .0479(3) Uani d D 1 . . O
H4 -.493(3) .3712(14) .7463(15) .072 Uiso d D 1 . . H
O1W 1.0330(2) .14679(13) .51538(10) .0589(4) Uani d D 1 . . O
H1W1 .973(3) .109(2) .4788(15) .088 Uiso d D 1 . . H
H2W1 1.118(3) .119(2) .5258(17) .088 Uiso d D 1 . . H
O2W .42923(19) .49401(12) .78286(9) .0548(3) Uani d D 1 . . O
H1W2 .496(3) .530(2) .8191(14) .082 Uiso d D 1 . . H
H2W2 .350(2) .482(2) .8080(15) .082 Uiso d D 1 . . H
N1 -.25932(17) .42389(10) .57963(8) .0359(3) Uani d . 1 . . N
N2 -.23706(17) .20888(10) .76391(8) .0336(3) Uani d . 1 . . N
C1 -.1776(2) .52398(13) .60092(11) .0444(4) Uani d . 1 . . C
C2 -.1637(3) .59950(16) .54034(14) .0647(6) Uani d . 1 . . C
H2A -.1076 .6692 .5555 .078 Uiso calc R 1 . . H
C3 -.2351(3) .56873(18) .45678(14) .0725(7) Uani d . 1 . . C
H3A -.2263 .6180 .4149 .087 Uiso calc R 1 . . H
C4 -.3194(3) .46575(17) .43494(12) .0614(6) Uani d . 1 . . C
H4A -.3683 .4446 .3788 .074 Uiso calc R 1 . . H
C5 -.3292(2) .39471(13) .49877(10) .0416(4) Uani d . 1 . . C
C6 -.1028(3) .54806(15) .69364(13) .0621(6) Uani d . 1 . . C
H6A .0176 .5683 .6977 .075 Uiso calc R 1 . . H
H6B -.1486 .6083 .7181 .075 Uiso calc R 1 . . H
C7 -.4141(3) .28008(15) .48207(12) .0578(6) Uani d . 1 . . C
H7A -.5328 .2792 .4637 .069 Uiso calc R 1 . . H
H7B -.3679 .2447 .4363 .069 Uiso calc R 1 . . H
C8 -.0933(2) .16691(13) .77976(11) .0427(4) Uani d . 1 . . C
C9 -.0680(3) .09946(17) .84518(14) .0655(6) Uani d . 1 . . C
H9 .0325 .0720 .8564 .079 Uiso calc R 1 . . H
C10 -.1961(4) .07378(18) .89356(15) .0774(8) Uani d . 1 . . C
H10 -.1822 .0283 .9379 .093 Uiso calc R 1 . . H
C11 -.3427(3) .11469(17) .87659(13) .0655(6) Uani d . 1 . . C
H11 -.4297 .0963 .9084 .079 Uiso calc R 1 . . H
C12 -.3606(2) .18428(13) .81102(11) .0423(4) Uani d . 1 . . C
C13 .0338(2) .19815(16) .72152(13) .0505(5) Uani d . 1 . . C
H13A .1284 .2460 .7534 .061 Uiso calc R 1 . . H
H13B .0744 .1339 .7003 .061 Uiso calc R 1 . . H
C14 -.5151(2) .23407(16) .78673(13) .0513(5) Uani d . 1 . . C
H14A -.6069 .1778 .7636 .062 Uiso calc R 1 . . H
H14B -.5455 .2694 .8375 .062 Uiso calc R 1 . . H
S1 .23536(5) .28997(4) 1.03158(3) .04249(11) Uani d . 1 . . S
O5 .12446(15) .43468(10) .84277(7) .0432(3) Uani d . 1 . . O
O6 .2541(2) .17818(12) 1.02295(11) .0700(4) Uani d . 1 . . O
O7 .33430(17) .35034(12) 1.10592(9) .0580(4) Uani d . 1 . . O
N3 .26807(17) .34909(13) .94508(9) .0428(3) Uani d . 1 . . N
C15 .13097(19) .38640(12) .91082(10) .0333(3) Uani d . 1 . . C
C16 -.01603(18) .36521(12) .95909(9) .0314(3) Uani d . 1 . . C
C17 -.1731(2) .39595(14) .94256(11) .0394(4) Uani d . 1 . . C
H17 -.2011 .4353 .8957 .047 Uiso calc R 1 . . H
C18 -.2881(2) .36609(17) .99832(13) .0521(5) Uani d . 1 . . C
H18 -.3945 .3861 .9889 .063 Uiso calc R 1 . . H
C19 -.2463(3) .30749(19) 1.06696(14) .0615(6) Uani d . 1 . . C
H19 -.3262 .2874 1.1026 .074 Uiso calc R 1 . . H
C20 -.0892(2) .27735(17) 1.08474(12) .0537(5) Uani d . 1 . . C
H20 -.0610 .2382 1.1317 .064 Uiso calc R 1 . . H
C21 .0242(2) .30835(13) 1.02924(11) .0379(3) Uani d . 1 . . C
S2 -.77230(5) -.12073(3) .71436(3) .03969(10) Uani d . 1 . . S
O8 -.65563(14) .07947(9) .56422(7) .0415(3) Uani d . 1 . . O
O9 -.86006(17) -.22643(11) .68565(11) .0652(4) Uani d . 1 . . O
O10 -.8028(2) -.07784(13) .79610(10) .0655(4) Uani d . 1 . . O
N4 -.80667(16) -.03621(11) .64162(9) .0395(3) Uani d . 1 . . N
C22 -.66303(18) .00737(11) .61621(10) .0305(3) Uani d . 1 . . C
C23 -.51292(17) -.04062(11) .65306(9) .0283(3) Uani d . 1 . . C
C24 -.35072(19) -.02258(13) .63412(11) .0376(3) Uani d . 1 . . C
H24 -.3198 .0277 .5956 .045 Uiso calc R 1 . . H
C25 -.2355(2) -.08199(16) .67445(12) .0480(4) Uani d . 1 . . C
H25 -.1256 -.0713 .6626 .058 Uiso calc R 1 . . H
C26 -.2808(2) -.15674(17) .73191(13) .0526(5) Uani d . 1 . . C
H26 -.2008 -.1954 .7578 .063 Uiso calc R 1 . . H
C27 -.4424(2) -.17522(15) .75165(11) .0439(4) Uani d . 1 . . C
H27 -.4731 -.2250 .7906 .053 Uiso calc R 1 . . H
C28 -.55623(19) -.11605(12) .71061(10) .0317(3) Uani d . 1 . . C

loop_
_atom_site_aniso_label
_atom_site_aniso_U_11
_atom_site_aniso_U_22
_atom_site_aniso_U_33
_atom_site_aniso_U_12
_atom_site_aniso_U_13
_atom_site_aniso_U_23
Co1 .02952(11) .02995(10) .03102(11) .00422(8) .00297(8) .00550(8)
O1 .0479(7) .0396(6) .0379(6) -.0022(5) -.0096(5) .0050(5)
O2 .0502(8) .0369(6) .0419(6) -.0099(5) -.0029(6) .0069(5)
O3 .0421(7) .0530(8) .0523(8) .0160(6) .0141(6) .0043(6)
O4 .0374(7) .0644(8) .0452(7) .0156(6) .0089(5) .0042(6)
O1W .0588(10) .0696(10) .0503(8) .0310(8) -.0040(7) -.0038(7)
O2W .0490(8) .0627(9) .0547(8) .0052(7) .0178(7) .0046(7)
N1 .0406(8) .0309(6) .0337(7) .0006(5) -.0005(6) .0056(5)
N2 .0382(7) .0280(6) .0332(6) .0038(5) .0021(5) .0006(5)
C1 .0521(10) .0317(8) .0436(9) -.0033(7) -.0069(8) .0095(7)
C2 .0805(16) .0386(10) .0643(13) -.0138(9) -.0119(11) .0202(9)
C3 .0963(18) .0580(12) .0551(12) -.0138(12) -.0038(12) .0322(10)
C4 .0795(15) .0600(12) .0373(10) -.0092(11) -.0038(10) .0184(9)
C5 .0502(10) .0394(8) .0317(8) -.0033(7) .0026(7) .0053(7)
C6 .0868(16) .0329(9) .0531(11) -.0098(9) -.0226(11) .0074(8)
C7 .0833(15) .0448(10) .0344(9) -.0168(10) -.0042(9) .0037(8)
C8 .0529(11) .0336(8) .0394(9) .0143(7) -.0082(8) -.0037(7)
C9 .0967(18) .0503(11) .0500(11) .0345(12) -.0137(12) .0034(9)
C10 .134(2) .0467(11) .0541(13) .0251(13) .0025(14) .0199(10)
C11 .1007(19) .0483(11) .0462(11) -.0067(11) .0206(12) .0114(9)
C12 .0538(11) .0335(8) .0370(8) -.0057(7) .0100(8) .0006(7)
C13 .0380(10) .0590(11) .0541(11) .0228(8) -.0062(8) -.0113(9)
C14 .0434(10) .0562(11) .0534(11) -.0056(8) .0191(9) -.0010(9)
S1 .0353(2) .0483(2) .0445(2) .01009(17) -.00064(17) .01368(19)
O5 .0363(6) .0557(7) .0371(6) .0026(5) .0033(5) .0144(5)
O6 .0735(11) .0510(8) .0906(12) .0266(7) .0059(9) .0185(8)
O7 .0466(8) .0735(9) .0481(7) .0033(7) -.0124(6) .0131(7)
N3 .0290(7) .0575(9) .0445(8) .0098(6) .0071(6) .0125(7)
C15 .0283(7) .0381(8) .0321(7) .0019(6) .0027(6) .0018(6)
C16 .0265(7) .0348(7) .0309(7) .0008(6) .0025(6) -.0012(6)
C17 .0307(8) .0459(9) .0397(8) .0056(7) -.0003(7) -.0024(7)
C18 .0304(9) .0692(12) .0549(11) .0042(8) .0085(8) -.0098(10)
C19 .0441(11) .0879(16) .0532(12) -.0034(10) .0230(9) .0064(11)
C20 .0477(11) .0692(13) .0449(10) -.0002(9) .0128(8) .0177(9)
C21 .0329(8) .0423(8) .0375(8) .0021(6) .0032(6) .0062(7)
S2 .02830(19) .0427(2) .0519(2) .00645(15) .01251(17) .01875(18)
O8 .0358(6) .0416(6) .0470(7) .0018(5) .0033(5) .0182(5)
O9 .0427(8) .0483(7) .1003(12) -.0110(6) .0042(8) .0254(8)
O10 .0685(10) .0848(10) .0587(9) .0316(8) .0367(8) .0240(8)
N4 .0253(6) .0438(7) .0518(8) .0067(5) .0061(6) .0186(6)
C22 .0262(7) .0306(7) .0337(7) .0020(5) .0018(6) .0037(6)
C23 .0229(7) .0303(7) .0303(7) .0026(5) .0015(5) -.0007(5)
C24 .0268(7) .0436(8) .0414(9) -.0001(6) .0077(6) -.0002(7)
C25 .0252(8) .0634(11) .0553(11) .0097(7) .0049(7) -.0022(9)
C26 .0374(10) .0647(12) .0577(11) .0248(9) -.0054(8) .0067(9)
C27 .0417(9) .0496(9) .0431(9) .0153(8) .0027(7) .0131(8)
C28 .0275(7) .0348(7) .0331(7) .0056(6) .0038(6) .0029(6)

loop_
_atom_type_symbol
_atom_type_description
_atom_type_scat_dispersion_real
_atom_type_scat_dispersion_imag
_atom_type_scat_source
C C .0033 .0016 'International Tables Vol C Tables 4.2.6.8 and 6.1.1.4'
H H .0000 .0000 'International Tables Vol C Tables 4.2.6.8 and 6.1.1.4'
N N .0061 .0033 'International Tables Vol C Tables 4.2.6.8 and 6.1.1.4'
O O .0106 .0060 'International Tables Vol C Tables 4.2.6.8 and 6.1.1.4'
S S .1246 .1234 'International Tables Vol C Tables 4.2.6.8 and 6.1.1.4'
Co Co .3494 .9721 'International Tables Vol C Tables 4.2.6.8 and 6.1.1.4'

loop_
_geom_angle_atom_site_label_1
_geom_angle_atom_site_label_2
_geom_angle_atom_site_label_3
_geom_angle
_geom_angle_publ_flag
N2 Co1 N1 173.86(5) y
N2 Co1 O1 98.82(5) y
N1 Co1 O1 76.85(5) y
N2 Co1 O3 76.87(5) y
N1 Co1 O3 99.01(5) y
O1 Co1 O3 95.06(5) y
N2 Co1 O2 108.04(5) y
N1 Co1 O2 76.36(5) y
O1 Co1 O2 153.14(4) y
O3 Co1 O2 91.06(5) y
N2 Co1 O4 76.86(5) y
N1 Co1 O4 107.66(5) y
O1 Co1 O4 95.02(5) y
O3 Co1 O4 152.99(5) y
O2 Co1 O4 91.15(5) y
C6 O1 Co1 117.35(10) ?
C6 O1 H1 111.5(16) ?
Co1 O1 H1 114.2(16) ?
C7 O2 Co1 116.80(10) ?
C7 O2 H2 113.0(16) ?
Co1 O2 H2 120.0(16) ?
C13 O3 Co1 114.65(11) ?
C13 O3 H3 107.3(18) ?
Co1 O3 H3 119.7(18) ?
C14 O4 Co1 115.06(11) ?
C14 O4 H4 108.5(17) ?
Co1 O4 H4 109.4(18) ?
H1W1 O1W H2W1 106(2) ?
H1W2 O2W H2W2 101(2) ?
C5 N1 C1 120.36(13) ?
C5 N1 Co1 120.18(10) ?
C1 N1 Co1 119.30(11) ?
C12 N2 C8 120.24(14) ?
C12 N2 Co1 120.49(11) ?
C8 N2 Co1 119.24(11) ?
N1 C1 C2 121.13(16) ?
N1 C1 C6 115.98(14) ?
C2 C1 C6 122.88(16) ?
C3 C2 C1 118.27(17) ?
C3 C2 H2A 120.9 ?
C1 C2 H2A 120.9 ?
C4 C3 C2 120.55(17) ?
C4 C3 H3A 119.7 ?
C2 C3 H3A 119.7 ?
C3 C4 C5 118.09(18) ?
C3 C4 H4A 121.0 ?
C5 C4 H4A 121.0 ?
N1 C5 C4 121.58(16) ?
N1 C5 C7 115.67(14) ?
C4 C5 C7 122.73(16) ?
O1 C6 C1 110.11(14) ?
O1 C6 H6A 109.6 ?
C1 C6 H6A 109.6 ?
O1 C6 H6B 109.6 ?
C1 C6 H6B 109.6 ?
H6A C6 H6B 108.2 ?
O2 C7 C5 110.86(14) ?
O2 C7 H7A 109.5 ?
C5 C7 H7A 109.5 ?
O2 C7 H7B 109.5 ?
C5 C7 H7B 109.5 ?
H7A C7 H7B 108.1 ?
N2 C8 C9 121.47(19) ?
N2 C8 C13 115.33(14) ?
C9 C8 C13 123.20(18) ?
C8 C9 C10 118.2(2) ?
C8 C9 H9 120.9 ?
C10 C9 H9 120.9 ?
C11 C10 C9 120.36(19) ?
C11 C10 H10 119.8 ?
C9 C10 H10 119.8 ?
C10 C11 C12 119.2(2) ?
C10 C11 H11 120.4 ?
C12 C11 H11 120.4 ?
N2 C12 C11 120.49(19) ?
N2 C12 C14 115.53(14) ?
C11 C12 C14 123.96(18) ?
O3 C13 C8 110.81(14) ?
O3 C13 H13A 109.5 ?
C8 C13 H13A 109.5 ?
O3 C13 H13B 109.5 ?
C8 C13 H13B 109.5 ?
H13A C13 H13B 108.1 ?
O4 C14 C12 111.27(14) ?
O4 C14 H14A 109.4 ?
C12 C14 H14A 109.4 ?
O4 C14 H14B 109.4 ?
C12 C14 H14B 109.4 ?
H14A C14 H14B 108.0 ?
O6 S1 O7 114.91(9) ?
O6 S1 N3 111.20(9) ?
O7 S1 N3 110.62(8) ?
O6 S1 C21 112.19(9) ?
O7 S1 C21 109.40(9) ?
N3 S1 C21 97.12(7) ?
C15 N3 S1 110.60(11) ?
O5 C15 N3 122.65(14) ?
O5 C15 C16 122.56(14) ?
N3 C15 C16 114.79(13) ?
C21 C16 C17 120.42(15) ?
C21 C16 C15 110.29(13) ?
C17 C16 C15 129.28(14) ?
C16 C17 C18 117.83(16) ?
C16 C17 H17 121.1 ?
C18 C17 H17 121.1 ?
C19 C18 C17 120.75(18) ?
C19 C18 H18 119.6 ?
C17 C18 H18 119.6 ?
C18 C19 C20 121.98(17) ?
C18 C19 H19 119.0 ?
C20 C19 H19 119.0 ?
C19 C20 C21 116.63(17) ?
C19 C20 H20 121.7 ?
C21 C20 H20 121.7 ?
C16 C21 C20 122.37(16) ?
C16 C21 S1 107.17(11) ?
C20 C21 S1 130.45(14) ?
O9 S2 O10 115.95(10) ?
O9 S2 N4 110.27(8) ?
O10 S2 N4 110.37(8) ?
O9 S2 C28 110.42(8) ?
O10 S2 C28 111.16(9) ?
N4 S2 C28 97.07(7) ?
C22 N4 S2 110.85(10) ?
O8 C22 N4 122.91(14) ?
O8 C22 C23 122.99(13) ?
N4 C22 C23 114.06(12) ?
C24 C23 C28 120.08(14) ?
C24 C23 C22 129.11(13) ?
C28 C23 C22 110.73(12) ?
C23 C24 C25 117.83(15) ?
C23 C24 H24 121.1 ?
C25 C24 H24 121.1 ?
C26 C25 C24 121.31(16) ?
C26 C25 H25 119.3 ?
C24 C25 H25 119.3 ?
C27 C26 C25 121.42(16) ?
C27 C26 H26 119.3 ?
C25 C26 H26 119.3 ?
C26 C27 C28 116.70(15) ?
C26 C27 H27 121.6 ?
C28 C27 H27 121.6 ?
C27 C28 C23 122.65(15) ?
C27 C28 S2 130.37(12) ?
C23 C28 S2 106.94(11) ?

loop_
_geom_bond_atom_site_label_1
_geom_bond_atom_site_label_2
_geom_bond_site_symmetry_2
_geom_bond_distance
_geom_bond_publ_flag
Co1 N2 . 2.0341(12) y
Co1 N1 . 2.0385(12) y
Co1 O1 . 2.1086(12) y
Co1 O3 . 2.1295(13) y
Co1 O2 . 2.1334(12) y
Co1 O4 . 2.1455(13) y
O1 C6 . 1.409(2) ?
O1 H1 . .846(16) ?
O2 C7 . 1.406(2) ?
O2 H2 . .835(15) ?
O3 C13 . 1.420(2) ?
O3 H3 . .808(16) ?
O4 C14 . 1.431(2) ?
O4 H4 . .812(16) ?
O1W H1W1 . .793(16) ?
O1W H2W1 . .821(16) ?
O2W H1W2 . .805(16) ?
O2W H2W2 . .802(16) ?
N1 C5 . 1.335(2) ?
N1 C1 . 1.337(2) ?
N2 C12 . 1.338(2) ?
N2 C8 . 1.348(2) ?
C1 C2 . 1.383(2) ?
C1 C6 . 1.505(3) ?
C2 C3 . 1.380(3) ?
C2 H2A . .9300 ?
C3 C4 . 1.376(3) ?
C3 H3A . .9300 ?
C4 C5 . 1.380(2) ?
C4 H4A . .9300 ?
C5 C7 . 1.497(2) ?
C6 H6A . .9700 ?
C6 H6B . .9700 ?
C7 H7A . .9700 ?
C7 H7B . .9700 ?
C8 C9 . 1.380(2) ?
C8 C13 . 1.496(3) ?
C9 C10 . 1.382(4) ?
C9 H9 . .9300 ?
C10 C11 . 1.363(4) ?
C10 H10 . .9300 ?
C11 C12 . 1.393(3) ?
C11 H11 . .9300 ?
C12 C14 . 1.494(3) ?
C13 H13A . .9700 ?
C13 H13B . .9700 ?
C14 H14A . .9700 ?
C14 H14B . .9700 ?
S1 O6 . 1.4300(15) ?
S1 O7 . 1.4425(15) ?
S1 N3 . 1.6196(14) ?
S1 C21 . 1.7606(17) ?
O5 C15 . 1.2573(18) ?
N3 C15 . 1.330(2) ?
C15 C16 . 1.500(2) ?
C16 C21 . 1.375(2) ?
C16 C17 . 1.383(2) ?
C17 C18 . 1.392(2) ?
C17 H17 . .9300 ?
C18 C19 . 1.372(3) ?
C18 H18 . .9300 ?
C19 C20 . 1.381(3) ?
C19 H19 . .9300 ?
C20 C21 . 1.383(2) ?
C20 H20 . .9300 ?
S2 O9 . 1.4329(14) ?
S2 O10 . 1.4336(15) ?
S2 N4 . 1.6247(13) ?
S2 C28 . 1.7597(15) ?
O8 C22 . 1.2511(17) ?
N4 C22 . 1.3383(19) ?
C22 C23 . 1.499(2) ?
C23 C24 . 1.381(2) ?
C23 C28 . 1.3855(19) ?
C24 C25 . 1.388(2) ?
C24 H24 . .9300 ?
C25 C26 . 1.383(3) ?
C25 H25 . .9300 ?
C26 C27 . 1.381(3) ?
C26 H26 . .9300 ?
C27 C28 . 1.383(2) ?
C27 H27 . .9300 ?

loop_
_geom_hbond_atom_site_label_D
_geom_hbond_atom_site_label_H
_geom_hbond_atom_site_label_A
_geom_hbond_site_symmetry_A
_geom_hbond_distance_DH
_geom_hbond_distance_HA
_geom_hbond_distance_DA
_geom_hbond_angle_DHA
O1 H1 O5 . .846(16) 1.722(16) 2.5658(17) 175(2)
O2 H2 O8 . .835(15) 1.786(16) 2.6192(16) 176(2)
O3 H3 O1W 1_455 .808(16) 1.826(17) 2.613(2) 164(3)
O4 H4 O2W 1_455 .812(16) 1.835(17) 2.620(2) 162(3)
O1W H2W1 O8 1_755 .821(16) 1.997(17) 2.8064(18) 168(3)
O1W H1W1 N4 2_556 .793(16) 2.250(17) 3.027(2) 166(3)
O2W H2W2 O5 . .802(16) 2.002(16) 2.7861(18) 166(3)
O2W H1W2 O7 2_667 .805(16) 2.086(17) 2.877(2) 168(3)
C17 H17 O1 . .93 2.59 3.357(2) 140
C20 H20 O10 2_457 .93 2.55 3.294(2) 137
C27 H27 O7 2_557 .93 2.58 3.341(2) 139

loop_
_geom_torsion_atom_site_label_1
_geom_torsion_atom_site_label_2
_geom_torsion_atom_site_label_3
_geom_torsion_atom_site_label_4
_geom_torsion
N2 Co1 O1 C6 169.81(15)
N1 Co1 O1 C6 -5.75(15)
O3 Co1 O1 C6 92.35(15)
O2 Co1 O1 C6 -10.1(2)
O4 Co1 O1 C6 -112.74(15)
N2 Co1 O2 C7 -176.76(14)
N1 Co1 O2 C7 -1.21(15)
O1 Co1 O2 C7 3.2(2)
O3 Co1 O2 C7 -100.23(15)
O4 Co1 O2 C7 106.69(15)
N2 Co1 O3 C13 -15.86(12)
N1 Co1 O3 C13 159.49(12)
O1 Co1 O3 C13 82.04(13)
O2 Co1 O3 C13 -124.14(13)
O4 Co1 O3 C13 -29.5(2)
N2 Co1 O4 C14 -6.86(12)
N1 Co1 O4 C14 177.46(12)
O1 Co1 O4 C14 -104.76(12)
O3 Co1 O4 C14 6.80(19)
O2 Co1 O4 C14 101.41(12)
O1 Co1 N1 C5 -179.19(15)
O3 Co1 N1 C5 87.68(14)
O2 Co1 N1 C5 -1.22(13)
O4 Co1 N1 C5 -88.04(14)
O1 Co1 N1 C1 5.35(14)
O3 Co1 N1 C1 -87.78(15)
O2 Co1 N1 C1 -176.69(15)
O4 Co1 N1 C1 96.50(15)
O1 Co1 N2 C12 95.39(12)
O3 Co1 N2 C12 -171.43(13)
O2 Co1 N2 C12 -84.64(13)
O4 Co1 N2 C12 2.25(12)
O1 Co1 N2 C8 -82.99(12)
O3 Co1 N2 C8 10.19(12)
O2 Co1 N2 C8 96.98(12)
O4 Co1 N2 C8 -176.13(13)
C5 N1 C1 C2 .2(3)
Co1 N1 C1 C2 175.66(17)
C5 N1 C1 C6 -179.65(18)
Co1 N1 C1 C6 -4.2(2)
N1 C1 C2 C3 -.6(4)
C6 C1 C2 C3 179.2(2)
C1 C2 C3 C4 .7(4)
C2 C3 C4 C5 -.3(4)
C1 N1 C5 C4 .2(3)
Co1 N1 C5 C4 -175.25(17)
C1 N1 C5 C7 178.71(18)
Co1 N1 C5 C7 3.3(2)
C3 C4 C5 N1 -.1(4)
C3 C4 C5 C7 -178.5(2)
Co1 O1 C6 C1 5.2(2)
N1 C1 C6 O1 -.8(3)
C2 C1 C6 O1 179.4(2)
Co1 O2 C7 C5 3.1(2)
N1 C5 C7 O2 -4.0(3)
C4 C5 C7 O2 174.5(2)
C12 N2 C8 C9 -1.1(3)
Co1 N2 C8 C9 177.32(14)
C12 N2 C8 C13 178.57(15)
Co1 N2 C8 C13 -3.05(19)
N2 C8 C9 C10 1.3(3)
C13 C8 C9 C10 -178.3(2)
C8 C9 C10 C11 -.1(3)
C9 C10 C11 C12 -1.2(4)
C8 N2 C12 C11 -.4(2)
Co1 N2 C12 C11 -178.72(14)
C8 N2 C12 C14 -179.04(15)
Co1 N2 C12 C14 2.6(2)
C10 C11 C12 N2 1.5(3)
C10 C11 C12 C14 -179.9(2)
Co1 O3 C13 C8 18.54(19)
N2 C8 C13 O3 -10.5(2)
C9 C8 C13 O3 169.15(17)
Co1 O4 C14 C12 9.89(19)
N2 C12 C14 O4 -8.2(2)
C11 C12 C14 O4 173.17(17)
O6 S1 N3 C15 118.12(14)
O7 S1 N3 C15 -112.92(13)
C21 S1 N3 C15 .95(14)
S1 N3 C15 O5 -179.33(13)
S1 N3 C15 C16 -.05(18)
O5 C15 C16 C21 178.09(15)
N3 C15 C16 C21 -1.2(2)
O5 C15 C16 C17 -3.1(3)
N3 C15 C16 C17 177.64(16)
C21 C16 C17 C18 -.9(2)
C15 C16 C17 C18 -179.63(16)
C16 C17 C18 C19 -.4(3)
C17 C18 C19 C20 1.2(3)
C18 C19 C20 C21 -.6(3)
C17 C16 C21 C20 1.5(3)
C15 C16 C21 C20 -179.55(17)
C17 C16 C21 S1 -177.24(13)
C15 C16 C21 S1 1.72(16)
C19 C20 C21 C16 -.7(3)
C19 C20 C21 S1 177.68(16)
O6 S1 C21 C16 -118.01(13)
O7 S1 C21 C16 113.24(12)
N3 S1 C21 C16 -1.61(13)
O6 S1 C21 C20 63.4(2)
O7 S1 C21 C20 -65.4(2)
N3 S1 C21 C20 179.79(19)
O9 S2 N4 C22 -120.44(13)
O10 S2 N4 C22 110.15(14)
C28 S2 N4 C22 -5.57(13)
S2 N4 C22 O8 -175.79(13)
S2 N4 C22 C23 6.30(18)
O8 C22 C23 C24 -4.9(3)
N4 C22 C23 C24 172.98(16)
O8 C22 C23 C28 178.18(14)
N4 C22 C23 C28 -3.91(19)
C28 C23 C24 C25 .0(2)
C22 C23 C24 C25 -176.68(16)
C23 C24 C25 C26 -.1(3)
C24 C25 C26 C27 -.1(3)
C25 C26 C27 C28 .5(3)
C26 C27 C28 C23 -.7(3)
C26 C27 C28 S2 176.60(15)
C24 C23 C28 C27 .5(2)
C22 C23 C28 C27 177.70(15)
C24 C23 C28 S2 -177.38(12)
C22 C23 C28 S2 -.17(15)
O9 S2 C28 C27 -59.69(19)
O10 S2 C28 C27 70.47(19)
N4 S2 C28 C27 -174.44(17)
O9 S2 C28 C23 117.96(12)
O10 S2 C28 C23 -111.89(12)
N4 S2 C28 C23 3.21(12)
